data_1000139
loop_
_publ_author_name
'Jouanneaux, A'
'Le Bail, A'

_publ_section_title
;
Structure of Ba Ga F5 . 2(H2 O) from conventional and synchrotron
powder diffraction data
;
_journal_coden_ASTM EJSCE5
_journal_name_full
;
European Journal of Solid State Inorganic Chemistry
;
_journal_page_first 925
_journal_page_last 936
_journal_volume 34
_journal_year 1997
_chemical_formula_structural 'Ba Ga F5 (H2 O)2'
_chemical_formula_sum 'Ba F5 Ga H4 O2'
_chemical_name_systematic 'Barium gallium pentafluoride dihydrate'
_space_group_IT_number 11
_symmetry_cell_setting monoclinic
_symmetry_Int_Tables_number 11
_symmetry_space_group_name_Hall '-P 2yb'
_symmetry_space_group_name_H-M 'P 1 21/m 1'
_cell_angle_alpha 90
_cell_angle_beta 103.359(7)
_cell_angle_gamma 90
_cell_formula_units_Z 2
_cell_length_a 10.0626(6)
_cell_length_b 5.8070(1)
_cell_length_c 4.9788(3)
_cell_volume 283.1
_refine_ls_R_factor_all 0.04
_cod_original_formula_sum 'H4 Ba F5 Ga O2'
_cod_database_code 1000139

loop_
_symmetry_equiv_pos_as_xyz
x,y,z
-x,1/2+y,-z
-x,-y,-z
x,1/2-y,z

loop_
_atom_site_label
_atom_site_type_symbol
_atom_site_symmetry_multiplicity
_atom_site_Wyckoff_symbol
_atom_site_fract_x
_atom_site_fract_y
_atom_site_fract_z
_atom_site_occupancy
_atom_site_attached_hydrogens
_atom_site_calc_flag
Ba1 Ba2+ 2 e 0.3741(1) 0.25 0.6792(3) 1. 0 d
Ga1 Ga3+ 2 e 0.7350(2) 0.25 0.7702(4) 1. 0 d
F1 F1- 4 f 0.6241(5) 0.0304(11) 0.8881(13) 1. 0 d
F2 F1- 4 f 0.8254(5) 0.0264(12) 0.6418(13) 1. 0 d
F3 F1- 2 e 0.5997(7) 0.25 0.4540(18) 1. 0 d
O1 O2- 2 e 0.1184(9) 0.25 0.8403(20) 1. 2 d
O2 O2- 2 e 0.8780(8) 0.25 0.1188(19) 1. 2 d

loop_
_atom_type_symbol
_atom_type_oxidation_number
Ba2+ 2.000
Ga3+ 3.000
F1- -1.000
O2- -2.000
H1+ 1.000
